data_7013874
loop_
_publ_author_name
'Said, Musa'
'Hughes, David L.'
'Bochmann, Manfred'

_publ_section_title
;
 Synthesis and catalytic activity of binuclear titanium imido
 complexes.
;
_journal_issue 3
_journal_name_full 'Dalton transactions (Cambridge, England : 2003)'
_journal_page_first 359
_journal_page_last 360
_journal_paper_doi 10.1039/b315711c
_journal_year 2004
_chemical_formula_moiety 'C56 H48 F24 N2 O2 P2 Ti2'
_chemical_formula_structural '[{TiMe2(thf)(NC6H4P{C6H3(CF3)2})}2]'
_chemical_formula_sum 'C56 H48 F24 N2 O2 P2 Ti2'
_chemical_formula_weight 1394.70
_chemical_name_common 'complex 5'
_chemical_name_systematic
;
?
;
_space_group_IT_number 2
_symmetry_cell_setting triclinic
_symmetry_Int_Tables_number 2
_symmetry_space_group_name_Hall '-P 1'
_symmetry_space_group_name_H-M 'P -1'
_atom_sites_solution_hydrogens geom
_atom_sites_solution_primary direct
_atom_sites_solution_secondary difmap
_audit_creation_method SHELXL-97
_cell_angle_alpha 77.03(7)
_cell_angle_beta 86.91(2)
_cell_angle_gamma 87.63(1)
_cell_formula_units_Z 1
_cell_length_a 9.572(4)
_cell_length_b 9.754(10)
_cell_length_c 16.736(14)
_cell_measurement_temperature 293(2)
_cell_volume 1520(2)
_computing_cell_refinement 'DENZO/CELL (Otwinowski and Minor, 1985)'
_computing_data_collection 'MSC R-Axis-II control software'
_computing_data_reduction 'DENZO, SCALEPACK (Otwinowski and Minor, 1985)'
_computing_molecular_graphics 'ORTEP (Johnson, 1971)'
_computing_publication_material 'SHELXL (Sheldrick, 1997)'
_computing_structure_refinement 'SHELXL (Sheldrick, 1997)'
_computing_structure_solution 'SHELXS (Sheldrick, 1997)'
_diffrn_ambient_temperature 140(1)
_diffrn_measured_fraction_theta_full 0.881
_diffrn_measured_fraction_theta_max 0.881
_diffrn_measurement_device 'Rigaku R-Axis-IIc'
_diffrn_measurement_method 'image-plate oscillation photos'
_diffrn_radiation_monochromator graphite
_diffrn_radiation_source 'rotating anode'
_diffrn_radiation_type Mo-K\a
_diffrn_radiation_wavelength 0.71073
_diffrn_reflns_av_R_equivalents 0.1436
_diffrn_reflns_av_sigmaI/netI 0.1572
_diffrn_reflns_limit_h_max 11
_diffrn_reflns_limit_h_min -10
_diffrn_reflns_limit_k_max 11
_diffrn_reflns_limit_k_min -11
_diffrn_reflns_limit_l_max 20
_diffrn_reflns_limit_l_min -20
_diffrn_reflns_number 7860
_diffrn_reflns_theta_full 25.43
_diffrn_reflns_theta_max 25.43
_diffrn_reflns_theta_min 1.25
_diffrn_standards_decay_% 0
_exptl_absorpt_coefficient_mu 0.431
_exptl_absorpt_correction_type 'not applied'
_exptl_crystal_colour yellow-orange
_exptl_crystal_density_diffrn 1.524
_exptl_crystal_density_method 'not measured'
_exptl_crystal_description plates
_exptl_crystal_F_000 704
_exptl_crystal_size_max 0.6
_exptl_crystal_size_mid 0.3
_exptl_crystal_size_min 0.05
_refine_diff_density_max 1.093
_refine_diff_density_min -0.751
_refine_diff_density_rms 0.144
_refine_ls_extinction_method none
_refine_ls_goodness_of_fit_ref 0.981
_refine_ls_hydrogen_treatment mixed
_refine_ls_matrix_type full
_refine_ls_number_parameters 412
_refine_ls_number_reflns 4957
_refine_ls_number_restraints 0
_refine_ls_restrained_S_all 0.981
_refine_ls_R_factor_all 0.1641
_refine_ls_R_factor_gt 0.1191
_refine_ls_shift/su_max 0.000
_refine_ls_shift/su_mean 0.000
_refine_ls_structure_factor_coef Fsqd
_refine_ls_weighting_details 'calc w=1/[\s^2^(Fo^2^)+(0.1922P)^2^] where P=(Fo^2^+2Fc^2^)/3'
_refine_ls_weighting_scheme calc
_refine_ls_wR_factor_gt 0.2760
_refine_ls_wR_factor_ref 0.3007
_reflns_number_gt 2758
_reflns_number_total 4957
_reflns_threshold_expression I>2sigma(I)
_cod_data_source_file b315711c.txt
_cod_data_source_block musa13a
_cod_depositor_comments
;
The following automatic conversions were performed:
'_symmetry_cell_setting' value 'Triclinic' changed to 'triclinic'
according to '/home/saulius/struct/CIF-dictionaries/cif_core.dic'
dictionary named 'cif_core.dic' version 2.4.1 from 2010-06-29.

Automatic conversion script
Id: cif_fix_enum 1527 2010-12-29 10:47:43Z saulius 
;
_cod_original_sg_symbol_H-M P-1
_cod_database_code 7013874

loop_
_symmetry_equiv_pos_as_xyz
'x, y, z'
'-x, -y, -z'

loop_
_atom_site_label
_atom_site_type_symbol
_atom_site_fract_x
_atom_site_fract_y
_atom_site_fract_z
_atom_site_U_iso_or_equiv
_atom_site_adp_type
_atom_site_occupancy
_atom_site_symmetry_multiplicity
_atom_site_calc_flag
_atom_site_refinement_flags
_atom_site_disorder_assembly
_atom_site_disorder_group
Ti Ti 0.09698(13) 0.40245(13) 0.04957(8) 0.0512(4) Uani 1 1 d . . .
O2 O 0.2551(5) 0.4473(5) 0.1292(3) 0.0564(12) Uani 1 1 d . . .
C21 C 0.3753(8) 0.5358(9) 0.0971(5) 0.067(2) Uani 1 1 d . . .
H21A H 0.3443 0.6243 0.0625 0.080 Uiso 1 1 calc R . .
H21B H 0.4403 0.4881 0.0652 0.080 Uiso 1 1 calc R . .
C22 C 0.4438(10) 0.5611(11) 0.1717(6) 0.083(3) Uani 1 1 d . . .
H22A H 0.5266 0.5005 0.1834 0.100 Uiso 1 1 calc R . .
H22B H 0.4706 0.6583 0.1630 0.100 Uiso 1 1 calc R . .
C23 C 0.3347(9) 0.5267(10) 0.2412(6) 0.075(2) Uani 1 1 d . . .
H23A H 0.2731 0.6074 0.2433 0.090 Uiso 1 1 calc R . .
H23B H 0.3777 0.4951 0.2936 0.090 Uiso 1 1 calc R . .
C24 C 0.2565(8) 0.4094(9) 0.2192(5) 0.066(2) Uani 1 1 d . . .
H24A H 0.3044 0.3192 0.2379 0.079 Uiso 1 1 calc R . .
H24B H 0.1620 0.4048 0.2435 0.079 Uiso 1 1 calc R . .
C3 C 0.2680(7) 0.3335(9) -0.0216(5) 0.0637(19) Uani 1 1 d . . .
H3A H 0.2454 0.2465 -0.0350 0.096 Uiso 1 1 calc R . .
H3B H 0.3507 0.3195 0.0095 0.096 Uiso 1 1 calc R . .
H3C H 0.2843 0.4035 -0.0713 0.096 Uiso 1 1 calc R . .
C4 C 0.0142(8) 0.2522(8) 0.1516(5) 0.0615(18) Uani 1 1 d . . .
H4A H -0.0356 0.3001 0.1891 0.092 Uiso 1 1 calc R . .
H4B H 0.0894 0.1955 0.1789 0.092 Uiso 1 1 calc R . .
H4C H -0.0485 0.1931 0.1328 0.092 Uiso 1 1 calc R . .
N1 N 0.0345(5) 0.6016(6) 0.0325(4) 0.0511(13) Uani 1 1 d . . .
C11 C 0.0396(7) 0.6912(7) 0.0863(4) 0.0496(15) Uani 1 1 d . . .
C12 C -0.0244(6) 0.6551(7) 0.1666(4) 0.0472(15) Uani 1 1 d . . .
H12 H -0.0728 0.5720 0.1827 0.057 Uiso 1 1 calc R . .
C13 C -0.0157(6) 0.7430(7) 0.2220(4) 0.0488(15) Uani 1 1 d . . .
C14 C 0.0549(7) 0.8714(7) 0.1963(5) 0.0531(17) Uani 1 1 d . . .
H14 H 0.0610 0.9309 0.2322 0.064 Uiso 1 1 calc R . .
C15 C 0.1145(7) 0.9083(7) 0.1177(5) 0.0610(19) Uani 1 1 d . . .
H15 H 0.1595 0.9934 0.1010 0.073 Uiso 1 1 calc R . .
C16 C 0.1083(7) 0.8207(7) 0.0634(4) 0.0554(17) Uani 1 1 d . . .
H16 H 0.1501 0.8476 0.0111 0.067 Uiso 1 1 calc R . .
P P -0.10121(18) 0.70624(19) 0.32474(12) 0.0503(5) Uani 1 1 d . . .
C51 C -0.2819(7) 0.7634(7) 0.3023(4) 0.0507(16) Uani 1 1 d . . .
C52 C -0.3180(7) 0.8568(7) 0.2290(5) 0.0535(17) Uani 1 1 d . . .
H52 H -0.2498 0.8817 0.1871 0.064 Uiso 1 1 calc R . .
C53 C -0.4541(7) 0.9135(8) 0.2175(5) 0.0546(17) Uani 1 1 d . . .
C54 C -0.5579(7) 0.8756(8) 0.2789(5) 0.0535(16) Uani 1 1 d . . .
H54 H -0.6485 0.9129 0.2716 0.064 Uiso 1 1 calc R . .
C55 C -0.5247(7) 0.7806(8) 0.3521(5) 0.0537(17) Uani 1 1 d . . .
C56 C -0.3884(7) 0.7265(7) 0.3643(4) 0.0540(17) Uani 1 1 d . . .
H56 H -0.3674 0.6658 0.4138 0.065 Uiso 1 1 calc R . .
C530 C -0.4905(8) 1.0141(10) 0.1398(5) 0.068(2) Uani 1 1 d . . .
F531 F -0.5437(5) 0.9455(6) 0.0877(3) 0.0855(14) Uani 1 1 d . . .
F532 F -0.5874(5) 1.1113(6) 0.1507(3) 0.0860(15) Uani 1 1 d . . .
F533 F -0.3790(5) 1.0813(6) 0.0999(3) 0.0874(15) Uani 1 1 d . . .
C550 C -0.6345(8) 0.7391(9) 0.4210(5) 0.065(2) Uani 1 1 d . . .
F551 F -0.6413(8) 0.8298(9) 0.4702(4) 0.107(3) Uani 0.879(14) 1 d P . .
F552 F -0.6167(9) 0.6145(8) 0.4652(6) 0.133(5) Uani 0.879(14) 1 d P . .
F553 F -0.7645(6) 0.7495(13) 0.3935(4) 0.113(3) Uani 0.879(14) 1 d P . .
F554 F -0.589(3) 0.720(5) 0.496(2) 0.057(12) Uiso 0.121(14) 1 d P . .
F555 F -0.694(5) 0.626(6) 0.420(3) 0.073(14) Uiso 0.121(14) 1 d P . .
F556 F -0.750(4) 0.824(5) 0.421(3) 0.065(13) Uiso 0.121(14) 1 d P . .
C61 C -0.1113(7) 0.5106(7) 0.3480(4) 0.0497(16) Uani 1 1 d . . .
C62 C -0.2223(7) 0.4353(7) 0.3307(4) 0.0523(16) Uani 1 1 d . . .
H62 H -0.3014 0.4833 0.3075 0.063 Uiso 1 1 calc R . .
C63 C -0.2157(7) 0.2878(7) 0.3481(4) 0.0530(16) Uani 1 1 d . . .
C64 C -0.0980(7) 0.2138(8) 0.3820(4) 0.0552(17) Uani 1 1 d . . .
H64 H -0.0934 0.1160 0.3927 0.066 Uiso 1 1 calc R . .
C65 C 0.0138(7) 0.2890(8) 0.3998(5) 0.0567(17) Uani 1 1 d . . .
C66 C 0.0058(7) 0.4369(7) 0.3841(4) 0.0519(16) Uani 1 1 d . . .
H66 H 0.0790 0.4859 0.3977 0.062 Uiso 1 1 calc R . .
C630 C -0.3366(8) 0.2104(8) 0.3284(5) 0.0634(19) Uani 1 1 d . . .
F631 F -0.4605(5) 0.2609(5) 0.3521(3) 0.0826(14) Uani 1 1 d . . .
F632 F -0.3322(5) 0.0726(5) 0.3637(4) 0.0873(15) Uani 1 1 d . . .
F633 F -0.3419(6) 0.2193(6) 0.2487(3) 0.0942(17) Uani 1 1 d . . .
C650 C 0.1417(8) 0.2076(9) 0.4338(5) 0.070(2) Uani 1 1 d . . .
F651 F 0.1161(5) 0.1152(5) 0.5039(3) 0.0852(14) Uani 1 1 d . . .
F652 F 0.2021(6) 0.1338(7) 0.3831(4) 0.1062(19) Uani 1 1 d . . .
F653 F 0.2409(5) 0.2903(6) 0.4481(4) 0.1005(19) Uani 1 1 d . . .

loop_
_atom_site_aniso_label
_atom_site_aniso_U_11
_atom_site_aniso_U_22
_atom_site_aniso_U_33
_atom_site_aniso_U_23
_atom_site_aniso_U_13
_atom_site_aniso_U_12
Ti 0.0622(8) 0.0388(7) 0.0520(8) -0.0098(5) 0.0036(5) -0.0024(5)
O2 0.061(3) 0.057(3) 0.051(3) -0.010(2) 0.003(2) -0.006(2)
C21 0.066(4) 0.062(5) 0.074(6) -0.017(4) 0.007(4) -0.013(4)
C22 0.092(6) 0.088(7) 0.076(6) -0.028(5) 0.005(5) -0.029(5)
C23 0.083(5) 0.077(6) 0.077(6) -0.038(5) -0.013(4) -0.004(4)
C24 0.084(5) 0.066(5) 0.047(4) -0.014(4) -0.006(4) -0.005(4)
C3 0.066(4) 0.071(5) 0.057(5) -0.024(4) 0.003(3) 0.006(4)
C4 0.082(5) 0.041(4) 0.061(5) -0.012(3) 0.000(3) 0.001(3)
N1 0.052(3) 0.048(3) 0.057(4) -0.021(3) 0.006(2) -0.007(2)
C11 0.059(4) 0.034(3) 0.057(4) -0.012(3) 0.001(3) -0.007(3)
C12 0.050(4) 0.034(3) 0.057(4) -0.008(3) 0.001(3) -0.006(3)
C13 0.051(4) 0.038(3) 0.059(4) -0.015(3) 0.001(3) -0.009(3)
C14 0.056(4) 0.039(4) 0.069(5) -0.020(3) 0.002(3) -0.010(3)
C15 0.070(4) 0.036(4) 0.077(6) -0.015(3) 0.013(4) -0.015(3)
C16 0.071(4) 0.043(4) 0.050(4) -0.008(3) 0.011(3) -0.012(3)
P 0.0557(10) 0.0422(10) 0.0562(11) -0.0167(8) -0.0018(7) -0.0072(7)
C51 0.062(4) 0.043(4) 0.049(4) -0.016(3) 0.006(3) -0.015(3)
C52 0.063(4) 0.044(4) 0.057(4) -0.019(3) 0.001(3) -0.009(3)
C53 0.051(4) 0.051(4) 0.064(5) -0.019(3) -0.004(3) 0.001(3)
C54 0.052(4) 0.049(4) 0.061(5) -0.015(3) -0.001(3) -0.003(3)
C55 0.054(4) 0.049(4) 0.061(5) -0.020(3) 0.008(3) -0.011(3)
C56 0.062(4) 0.046(4) 0.055(4) -0.012(3) -0.002(3) -0.010(3)
C530 0.058(4) 0.075(6) 0.073(6) -0.020(4) -0.003(4) 0.001(4)
F531 0.103(3) 0.095(4) 0.062(3) -0.021(3) -0.015(2) -0.010(3)
F532 0.092(3) 0.077(3) 0.081(4) -0.006(3) -0.005(2) 0.023(3)
F533 0.072(3) 0.086(4) 0.086(4) 0.020(3) -0.003(2) -0.011(2)
C550 0.063(5) 0.067(5) 0.063(5) -0.011(4) 0.004(3) -0.011(4)
F551 0.125(6) 0.118(7) 0.091(5) -0.055(5) 0.048(4) -0.039(5)
F552 0.122(7) 0.081(5) 0.151(8) 0.048(5) 0.074(6) 0.029(4)
F553 0.065(4) 0.186(10) 0.084(5) -0.015(5) 0.006(3) -0.032(5)
C61 0.055(4) 0.049(4) 0.047(4) -0.015(3) 0.005(3) -0.010(3)
C62 0.061(4) 0.051(4) 0.048(4) -0.016(3) -0.007(3) -0.001(3)
C63 0.064(4) 0.048(4) 0.050(4) -0.015(3) -0.001(3) -0.007(3)
C64 0.069(4) 0.043(4) 0.051(4) -0.007(3) 0.004(3) -0.004(3)
C65 0.063(4) 0.047(4) 0.055(4) -0.002(3) -0.006(3) -0.002(3)
C66 0.061(4) 0.044(4) 0.053(4) -0.014(3) -0.004(3) -0.006(3)
C630 0.072(5) 0.045(4) 0.075(6) -0.015(4) -0.007(4) -0.006(3)
F631 0.066(3) 0.072(3) 0.115(4) -0.030(3) -0.005(2) -0.016(2)
F632 0.099(3) 0.047(3) 0.117(4) -0.014(3) -0.024(3) -0.016(2)
F633 0.117(4) 0.106(4) 0.070(4) -0.033(3) -0.013(3) -0.041(3)
C650 0.072(5) 0.062(5) 0.072(6) -0.005(4) -0.011(4) -0.001(4)
F651 0.096(3) 0.070(3) 0.076(3) 0.015(3) -0.014(2) -0.004(2)
F652 0.115(4) 0.115(5) 0.090(4) -0.030(4) -0.013(3) 0.048(3)
F653 0.079(3) 0.065(3) 0.151(6) 0.001(3) -0.039(3) -0.008(3)

loop_
_atom_type_symbol
_atom_type_description
_atom_type_scat_dispersion_real
_atom_type_scat_dispersion_imag
_atom_type_scat_source
C C 0.0033 0.0016 'International Tables Vol C Tables 4.2.6.8 and 6.1.1.4'
H H 0.0000 0.0000 'International Tables Vol C Tables 4.2.6.8 and 6.1.1.4'
N N 0.0061 0.0033 'International Tables Vol C Tables 4.2.6.8 and 6.1.1.4'
O O 0.0106 0.0060 'International Tables Vol C Tables 4.2.6.8 and 6.1.1.4'
F F 0.0171 0.0103 'International Tables Vol C Tables 4.2.6.8 and 6.1.1.4'
P P 0.1023 0.0942 'International Tables Vol C Tables 4.2.6.8 and 6.1.1.4'
Ti Ti 0.2776 0.4457 'International Tables Vol C Tables 4.2.6.8 and 6.1.1.4'

loop_
_geom_angle_atom_site_label_1
_geom_angle_atom_site_label_2
_geom_angle_atom_site_label_3
_geom_angle
_geom_angle_site_symmetry_1
_geom_angle_site_symmetry_3
_geom_angle_publ_flag
N1 Ti N1 83.4(2) 2_565 . ?
N1 Ti C4 101.8(3) 2_565 . ?
N1 Ti C4 120.0(3) . . ?
N1 Ti C3 92.6(3) 2_565 . ?
N1 Ti C3 122.3(3) . . ?
C4 Ti C3 117.2(3) . . ?
N1 Ti O2 169.1(2) 2_565 . ?
N1 Ti O2 87.8(2) . . ?
C4 Ti O2 88.3(3) . . ?
C3 Ti O2 86.5(2) . . ?
N1 Ti Ti 42.37(17) 2_565 2_565 ?
N1 Ti Ti 41.05(17) . 2_565 ?
C4 Ti Ti 118.3(2) . 2_565 ?
C3 Ti Ti 113.1(2) . 2_565 ?
O2 Ti Ti 128.56(15) . 2_565 ?
C24 O2 C21 108.9(5) . . ?
C24 O2 Ti 128.6(4) . . ?
C21 O2 Ti 122.3(4) . . ?
O2 C21 C22 105.7(7) . . ?
O2 C21 H21A 110.6 . . ?
C22 C21 H21A 110.6 . . ?
O2 C21 H21B 110.6 . . ?
C22 C21 H21B 110.6 . . ?
H21A C21 H21B 108.7 . . ?
C23 C22 C21 105.4(7) . . ?
C23 C22 H22A 110.7 . . ?
C21 C22 H22A 110.7 . . ?
C23 C22 H22B 110.7 . . ?
C21 C22 H22B 110.7 . . ?
H22A C22 H22B 108.8 . . ?
C22 C23 C24 102.6(7) . . ?
C22 C23 H23A 111.2 . . ?
C24 C23 H23A 111.2 . . ?
C22 C23 H23B 111.2 . . ?
C24 C23 H23B 111.2 . . ?
H23A C23 H23B 109.2 . . ?
O2 C24 C23 104.3(7) . . ?
O2 C24 H24A 110.9 . . ?
C23 C24 H24A 110.9 . . ?
O2 C24 H24B 110.9 . . ?
C23 C24 H24B 110.9 . . ?
H24A C24 H24B 108.9 . . ?
Ti C3 H3A 109.5 . . ?
Ti C3 H3B 109.5 . . ?
H3A C3 H3B 109.5 . . ?
Ti C3 H3C 109.5 . . ?
H3A C3 H3C 109.5 . . ?
H3B C3 H3C 109.5 . . ?
Ti C4 H4A 109.5 . . ?
Ti C4 H4B 109.5 . . ?
H4A C4 H4B 109.5 . . ?
Ti C4 H4C 109.5 . . ?
H4A C4 H4C 109.5 . . ?
H4B C4 H4C 109.5 . . ?
C11 N1 Ti 130.0(4) . 2_565 ?
C11 N1 Ti 128.3(5) . . ?
Ti N1 Ti 96.6(2) 2_565 . ?
N1 C11 C16 121.5(6) . . ?
N1 C11 C12 120.9(6) . . ?
C16 C11 C12 117.6(6) . . ?
C13 C12 C11 121.1(6) . . ?
C13 C12 H12 119.5 . . ?
C11 C12 H12 119.5 . . ?
C12 C13 C14 119.1(6) . . ?
C12 C13 P 123.3(5) . . ?
C14 C13 P 117.5(5) . . ?
C15 C14 C13 120.0(6) . . ?
C15 C14 H14 120.0 . . ?
C13 C14 H14 120.0 . . ?
C14 C15 C16 121.1(6) . . ?
C14 C15 H15 119.5 . . ?
C16 C15 H15 119.5 . . ?
C15 C16 C11 121.1(6) . . ?
C15 C16 H16 119.4 . . ?
C11 C16 H16 119.4 . . ?
C51 P C13 101.7(3) . . ?
C51 P C61 102.4(3) . . ?
C13 P C61 101.9(3) . . ?
C52 C51 C56 117.7(6) . . ?
C52 C51 P 122.6(5) . . ?
C56 C51 P 119.2(6) . . ?
C53 C52 C51 121.7(7) . . ?
C53 C52 H52 119.2 . . ?
C51 C52 H52 119.2 . . ?
C54 C53 C52 119.9(7) . . ?
C54 C53 C530 119.0(6) . . ?
C52 C53 C530 121.1(7) . . ?
C53 C54 C55 119.4(6) . . ?
C53 C54 H54 120.3 . . ?
C55 C54 H54 120.3 . . ?
C56 C55 C54 120.7(6) . . ?
C56 C55 C550 118.4(7) . . ?
C54 C55 C550 120.8(7) . . ?
C55 C56 C51 120.6(7) . . ?
C55 C56 H56 119.7 . . ?
C51 C56 H56 119.7 . . ?
F532 C530 F533 107.7(7) . . ?
F532 C530 F531 105.9(6) . . ?
F533 C530 F531 106.3(7) . . ?
F532 C530 C53 113.3(7) . . ?
F533 C530 C53 112.7(6) . . ?
F531 C530 C53 110.5(7) . . ?
F555 C550 F552 49(2) . . ?
F555 C550 F554 105(3) . . ?
F552 C550 F554 59.6(19) . . ?
F555 C550 F551 135(2) . . ?
F552 C550 F551 108.4(9) . . ?
F554 C550 F551 51.9(19) . . ?
F555 C550 F553 63(2) . . ?
F552 C550 F553 107.7(8) . . ?
F554 C550 F553 131.4(17) . . ?
F551 C550 F553 102.3(8) . . ?
F555 C550 F556 99(3) . . ?
F552 C550 F556 126.8(19) . . ?
F554 C550 F556 104(3) . . ?
F551 C550 F556 61(2) . . ?
F553 C550 F556 42.0(19) . . ?
F555 C550 C55 114(2) . . ?
F552 C550 C55 114.4(7) . . ?
F554 C550 C55 115.5(16) . . ?
F551 C550 C55 111.1(7) . . ?
F553 C550 C55 112.2(7) . . ?
F556 C550 C55 117.8(19) . . ?
F554 F551 C550 63.3(19) . . ?
F554 F551 F556 113(3) . . ?
C550 F551 F556 60.1(18) . . ?
F555 F552 C550 65(3) . . ?
F555 F552 F554 120(3) . . ?
C550 F552 F554 61.5(18) . . ?
F556 F553 C550 70(2) . . ?
F556 F553 F555 117(3) . . ?
C550 F553 F555 56.1(18) . . ?
F551 F554 F552 120(3) . . ?
F551 F554 C550 65(2) . . ?
F552 F554 C550 58.9(17) . . ?
F552 F555 C550 66(2) . . ?
F552 F555 F553 122(4) . . ?
C550 F555 F553 61(2) . . ?
F553 F556 C550 68(2) . . ?
F553 F556 F551 126(4) . . ?
C550 F556 F551 58.7(18) . . ?
C62 C61 C66 119.0(6) . . ?
C62 C61 P 125.7(5) . . ?
C66 C61 P 115.2(5) . . ?
C61 C62 C63 120.6(6) . . ?
C61 C62 H62 119.7 . . ?
C63 C62 H62 119.7 . . ?
C64 C63 C62 120.7(6) . . ?
C64 C63 C630 120.2(6) . . ?
C62 C63 C630 119.1(6) . . ?
C63 C64 C65 118.9(7) . . ?
C63 C64 H64 120.5 . . ?
C65 C64 H64 120.5 . . ?
C64 C65 C66 120.3(6) . . ?
C64 C65 C650 118.2(7) . . ?
C66 C65 C650 121.5(7) . . ?
C61 C66 C65 120.3(6) . . ?
C61 C66 H66 119.8 . . ?
C65 C66 H66 119.8 . . ?
F633 C630 F631 106.0(6) . . ?
F633 C630 F632 106.1(6) . . ?
F631 C630 F632 106.3(7) . . ?
F633 C630 C63 111.8(7) . . ?
F631 C630 C63 112.8(6) . . ?
F632 C630 C63 113.4(6) . . ?
F651 C650 F652 105.5(7) . . ?
F651 C650 F653 106.5(7) . . ?
F652 C650 F653 105.4(7) . . ?
F651 C650 C65 113.4(7) . . ?
F652 C650 C65 112.5(7) . . ?
F653 C650 C65 112.7(7) . . ?

loop_
_geom_bond_atom_site_label_1
_geom_bond_atom_site_label_2
_geom_bond_distance
_geom_bond_site_symmetry_2
_geom_bond_publ_flag
Ti N1 1.921(6) 2_565 ?
Ti N1 1.971(6) . ?
Ti C4 2.125(8) . ?
Ti C3 2.147(7) . ?
Ti O2 2.188(5) . ?
Ti Ti 2.906(3) 2_565 ?
O2 C24 1.470(9) . ?
O2 C21 1.472(8) . ?
C21 C22 1.513(12) . ?
C21 H21A 0.9700 . ?
C21 H21B 0.9700 . ?
C22 C23 1.510(12) . ?
C22 H22A 0.9700 . ?
C22 H22B 0.9700 . ?
C23 C24 1.514(11) . ?
C23 H23A 0.9700 . ?
C23 H23B 0.9700 . ?
C24 H24A 0.9700 . ?
C24 H24B 0.9700 . ?
C3 H3A 0.9600 . ?
C3 H3B 0.9600 . ?
C3 H3C 0.9600 . ?
C4 H4A 0.9600 . ?
C4 H4B 0.9600 . ?
C4 H4C 0.9600 . ?
N1 C11 1.391(8) . ?
N1 Ti 1.921(6) 2_565 ?
C11 C16 1.414(9) . ?
C11 C12 1.422(9) . ?
C12 C13 1.405(9) . ?
C12 H12 0.9300 . ?
C13 C14 1.417(9) . ?
C13 P 1.830(7) . ?
C14 C15 1.381(10) . ?
C14 H14 0.9300 . ?
C15 C16 1.384(10) . ?
C15 H15 0.9300 . ?
C16 H16 0.9300 . ?
P C51 1.828(7) . ?
P C61 1.866(7) . ?
C51 C52 1.404(10) . ?
C51 C56 1.412(9) . ?
C52 C53 1.400(10) . ?
C52 H52 0.9300 . ?
C53 C54 1.389(10) . ?
C53 C530 1.491(12) . ?
C54 C55 1.402(11) . ?
C54 H54 0.9300 . ?
C55 C56 1.395(10) . ?
C55 C550 1.514(10) . ?
C56 H56 0.9300 . ?
C530 F532 1.334(9) . ?
C530 F533 1.341(9) . ?
C530 F531 1.344(9) . ?
C550 F555 1.27(4) . ?
C550 F552 1.284(11) . ?
C550 F554 1.32(4) . ?
C550 F551 1.334(10) . ?
C550 F553 1.342(10) . ?
C550 F556 1.35(4) . ?
F551 F554 1.16(4) . ?
F551 F556 1.37(5) . ?
F552 F555 1.07(5) . ?
F552 F554 1.29(4) . ?
F553 F556 0.97(4) . ?
F553 F555 1.36(5) . ?
C61 C62 1.394(9) . ?
C61 C66 1.396(10) . ?
C62 C63 1.402(10) . ?
C62 H62 0.9300 . ?
C63 C64 1.389(10) . ?
C63 C630 1.497(10) . ?
C64 C65 1.403(10) . ?
C64 H64 0.9300 . ?
C65 C66 1.407(10) . ?
C65 C650 1.499(11) . ?
C66 H66 0.9300 . ?
C630 F633 1.321(10) . ?
C630 F631 1.339(9) . ?
C630 F632 1.341(9) . ?
C650 F651 1.327(10) . ?
C650 F652 1.328(10) . ?
C650 F653 1.335(10) . ?
